data_2008564
loop_
_publ_author_name
'Hoong-Kun Fun'
'S. Shanmuga Sundara Raj'
'Abdul Razak, Ibrahim'
'Ilyukhin, Andrey B.'
'Davidovich, Ruven L.'
'Huang, Jing-Wei'
'Hu, Sheng-Zhi'
'Ng, Seik Weng'

_publ_section_title
;Aminoguanidinium
 (ethylenediamine-<i>N</i>,<i>N</i>,<i>N</i>',<i>N</i>'-tetraacetato)antimonate(III)
 monohydrate
;
_journal_issue 6
_journal_name_full 'Acta Crystallographica Section C'
_journal_page_first 905
_journal_page_last 907
_journal_paper_doi 10.1107/S0108270199002310
_journal_volume 55
_journal_year 1999
_chemical_formula_iupac '(C H7 N4) [Sb(C10 H12 N2 O8)] , H2 O'
_chemical_formula_moiety '[CH7N4] [C10H12N2O8Sb] H2O'
_chemical_formula_sum 'C11 H21 N6 O9 Sb'
_chemical_formula_weight 503.09
_chemical_name_systematic
;
 Aminoguanidinium (N,N'-ethylenediaminetetraacetato)antimonate(III) hydrate
;
_space_group_IT_number 14
_symmetry_cell_setting monoclinic
_symmetry_space_group_name_Hall '-P 2yn'
_symmetry_space_group_name_H-M 'P 1 21/n 1'
_audit_creation_method SHELXL97
_cell_angle_alpha 90.00
_cell_angle_beta 93.0790(10)
_cell_angle_gamma 90.00
_cell_formula_units_Z 4
_cell_length_a 8.2202(3)
_cell_length_b 18.2074(6)
_cell_length_c 11.9429(4)
_cell_measurement_reflns_used 5822
_cell_measurement_temperature 298(2)
_cell_measurement_theta_max 27.5
_cell_measurement_theta_min 2.81
_cell_volume 1784.90(11)
_computing_cell_refinement 'SAINT (Siemens, 1996)'
_computing_data_collection 'SMART (Siemens, 1996)'
_computing_data_reduction SAINT
_computing_molecular_graphics 'ORTEPII (Johnson, 1976)'
_computing_publication_material 'SHELXL97 and PARST96 (Nardelli, 1995)'
_computing_structure_refinement 'SHELXL97 (Sheldrick, 1997a)'
_computing_structure_solution 'SHELXS97 (Sheldrick, 1997b)'
_diffrn_ambient_temperature 298(2)
_diffrn_measured_fraction_theta_full 0.964
_diffrn_measured_fraction_theta_max 0.964
_diffrn_measurement_device_type 'Siemens SMART CCD area detector'
_diffrn_measurement_method '\w scan'
_diffrn_radiation_monochromator graphite
_diffrn_radiation_source 'fine-focus sealed tube'
_diffrn_radiation_type MoK\a
_diffrn_radiation_wavelength 0.71073
_diffrn_reflns_av_R_equivalents 0.021
_diffrn_reflns_av_sigmaI/netI 0.025
_diffrn_reflns_limit_h_max 8
_diffrn_reflns_limit_h_min -10
_diffrn_reflns_limit_k_max 23
_diffrn_reflns_limit_k_min -23
_diffrn_reflns_limit_l_max 15
_diffrn_reflns_limit_l_min -14
_diffrn_reflns_number 11377
_diffrn_reflns_theta_full 27.49
_diffrn_reflns_theta_max 27.49
_diffrn_reflns_theta_min 2.81
_exptl_absorpt_coefficient_mu 1.607
_exptl_absorpt_correction_T_max 0.798
_exptl_absorpt_correction_T_min 0.595
_exptl_absorpt_correction_type empirical
_exptl_crystal_colour Colourless
_exptl_crystal_density_diffrn 1.872
_exptl_crystal_density_method 'not measured'
_exptl_crystal_description Block
_exptl_crystal_F_000 1008
_exptl_crystal_size_max 0.58
_exptl_crystal_size_mid 0.36
_exptl_crystal_size_min 0.14
_refine_diff_density_max 0.55
_refine_diff_density_min -0.58
_refine_ls_extinction_method none
_refine_ls_goodness_of_fit_ref 1.087
_refine_ls_hydrogen_treatment refall
_refine_ls_matrix_type full
_refine_ls_number_parameters 328
_refine_ls_number_reflns 4081
_refine_ls_number_restraints 0
_refine_ls_restrained_S_all 1.087
_refine_ls_R_factor_all 0.026
_refine_ls_R_factor_gt 0.021
_refine_ls_shift/su_max 0.001
_refine_ls_shift/su_mean 0.000
_refine_ls_structure_factor_coef Fsqd
_refine_ls_weighting_details 'w = 1/[\s^2^(Fo^2^)+(0.0221P)^2^+0.6103P] where P=(Fo^2^+2Fc^2^)/3'
_refine_ls_weighting_scheme calc
_refine_ls_wR_factor_ref 0.051
_reflns_number_gt 3674
_reflns_number_total 4081
_reflns_threshold_expression I>2\s(I)
_cod_data_source_file fr1177.cif
_cod_data_source_block sbedtam
_cod_depositor_comments
;
The following automatic conversions were performed:
'_symmetry_cell_setting' value 'Monoclinic' changed to 'monoclinic'
according to '/home/saulius/struct/CIF-dictionaries/cif_core.dic'
dictionary named 'cif_core.dic' version 2.4.1 from 2010-06-29.

Automatic conversion script
Id: cif_fix_enum 1527 2010-12-29 10:47:43Z saulius 

The following automatic conversions were performed:

'_refine_ls_weighting_scheme' value 'calc w =
1/[\s^2^(Fo^2^)+(0.0221P)^2^+0.6103P] where P=(Fo^2^+2Fc^2^)/3' was
changed to 'calc'. New tag '_refine_ls_weighting_details' was
created. The value of the new tag was set to 'w =
1/[\s^2^(Fo^2^)+(0.0221P)^2^+0.6103P] where P=(Fo^2^+2Fc^2^)/3'.

Automatic conversion script
Id: cif_fix_values 3143 2015-03-26 13:38:13Z robertas 
;
_cod_original_cell_volume 1784.90(10)
_cod_original_sg_symbol_H-M 'P 21/n'
_cod_database_code 2008564

loop_
_symmetry_equiv_pos_as_xyz
'x, y, z'
'-x+1/2, y+1/2, -z+1/2'
'-x, -y, -z'
'x-1/2, -y-1/2, z-1/2'

loop_
_atom_site_label
_atom_site_fract_x
_atom_site_fract_y
_atom_site_fract_z
_atom_site_U_iso_or_equiv
_atom_site_adp_type
_atom_site_calc_flag
_atom_site_refinement_flags
_atom_site_occupancy
_atom_site_disorder_assembly
_atom_site_disorder_group
_atom_site_type_symbol
Sb1 .46177(2) .089640(10) .164690(10) .02250(10) Uani d . 1 . . Sb
O1 .2799(2) .11900(10) .27880(10) .0310(10) Uani d . 1 . . O
O2 .1559(2) .21030(10) .3623(2) .0490(10) Uani d . 1 . . O
O3 .2565(2) .12840(10) .05470(10) .0370(10) Uani d . 1 . . O
O4 .1579(3) .21980(10) -.0487(2) .0740(10) Uani d . 1 . . O
O5 .5496(2) .09620(10) -.03600(10) .0360(10) Uani d . 1 . . O
O6 .7479(2) .06360(10) -.14550(10) .0500(10) Uani d . 1 . . O
O7 .5903(2) .10230(10) .33510(10) .0290(10) Uani d . 1 . . O
O8 .8152(2) .08660(10) .44460(10) .0390(10) Uani d . 1 . . O
O9 .0688(3) .08900(10) -.1838(2) .0570(10) Uani d . 1 . . O
N1 .4796(2) .21380(10) .16540(10) .0240(10) Uani d . 1 . . N
N2 .7574(2) .11750(10) .14430(10) .0260(10) Uani d . 1 . . N
N3 .6144(3) .08890(10) -.3672(2) .0480(10) Uani d . 1 . . N
N4 .3784(3) .08770(10) -.2716(2) .0370(10) Uani d . 1 . . N
N5 .3651(3) .08610(10) -.4645(2) .0400(10) Uani d . 1 . . N
N6 .1940(3) .08420(10) -.4628(2) .0410(10) Uani d . 1 . . N
C1 .2609(2) .18720(10) .3024(2) .0300(10) Uani d . 1 . . C
C2 .3804(3) .24170(10) .2583(2) .0320(10) Uani d . 1 . . C
C3 .2608(3) .1939(2) .0175(2) .0390(10) Uani d . 1 . . C
C4 .4082(3) .24000(10) .0551(2) .0350(10) Uani d . 1 . . C
C5 .6948(3) .07940(10) -.0523(2) .0330(10) Uani d . 1 . . C
C6 .8135(3) .07340(10) .0495(2) .0350(10) Uani d . 1 . . C
C7 .7685(3) .19640(10) .1175(2) .0340(10) Uani d . 1 . . C
C8 .6528(3) .24010(10) .1854(2) .0330(10) Uani d . 1 . . C
C9 .8479(3) .0969(2) .2500(2) .0350(10) Uani d . 1 . . C
C10 .7453(3) .09570(10) .3516(2) .0270(10) Uani d . 1 . . C
C11 .4522(3) .08790(10) -.3676(2) .0320(10) Uani d . 1 . . C
H9a -.031(5) .078(2) -.177(3) .070(10) Uiso d . 1 . . H
H9b .104(6) .119(3) -.121(5) .14(2) Uiso d . 1 . . H
H3a .668(3) .0830(10) -.308(2) .030(10) Uiso d . 1 . . H
H3b .664(4) .087(2) -.429(3) .060(10) Uiso d . 1 . . H
H4a .437(3) .0920(10) -.214(2) .030(10) Uiso d . 1 . . H
H4b .276(4) .0860(10) -.271(2) .030(10) Uiso d . 1 . . H
H5 .411(4) .0820(10) -.528(3) .050(10) Uiso d . 1 . . H
H6a .161(4) .039(2) -.482(3) .060(10) Uiso d . 1 . . H
H6b .153(4) .117(2) -.510(3) .050(10) Uiso d . 1 . . H
H2a .313(3) .286(2) .232(2) .050(10) Uiso d . 1 . . H
H2b .448(3) .2530(10) .320(2) .040(10) Uiso d . 1 . . H
H4c .484(3) .2320(10) -.003(2) .050(10) Uiso d . 1 . . H
H4d .378(3) .2890(10) .062(2) .040(10) Uiso d . 1 . . H
H6c .815(3) .018(2) .073(2) .050(10) Uiso d . 1 . . H
H6d .915(4) .0910(10) .035(3) .050(10) Uiso d . 1 . . H
H7a .742(3) .2040(10) .034(2) .050(10) Uiso d . 1 . . H
H7b .875(4) .215(2) .136(2) .050(10) Uiso d . 1 . . H
H8a .690(3) .2360(10) .264(2) .030(10) Uiso d . 1 . . H
H8b .652(3) .2910(10) .163(2) .040(10) Uiso d . 1 . . H
H9c .926(4) .127(2) .264(2) .050(10) Uiso d . 1 . . H
H9d .888(3) .045(2) .241(2) .050(10) Uiso d . 1 . . H

loop_
_atom_site_aniso_label
_atom_site_aniso_U_11
_atom_site_aniso_U_22
_atom_site_aniso_U_33
_atom_site_aniso_U_12
_atom_site_aniso_U_13
_atom_site_aniso_U_23
Sb1 .02170(10) .02310(10) .02290(10) -.00400(10) .00190(10) -.00190(10)
O1 .0250(10) .0340(10) .0340(10) -.0020(10) .0100(10) -.0020(10)
O2 .0440(10) .0530(10) .0540(10) .0020(10) .0270(10) -.0100(10)
O3 .0260(10) .0480(10) .0370(10) -.0060(10) -.0060(10) -.0010(10)
O4 .0610(10) .095(2) .0620(10) .0000(10) -.0310(10) .0320(10)
O5 .0280(10) .0500(10) .0280(10) .0000(10) -.0010(10) -.0030(10)
O6 .0390(10) .0870(10) .0250(10) -.0080(10) .0060(10) -.0110(10)
O7 .0240(10) .0420(10) .0210(10) -.0010(10) .0030(10) .0010(10)
O8 .0350(10) .0600(10) .0230(10) .0020(10) -.0030(10) .0050(10)
O9 .0410(10) .0700(10) .0610(10) -.0050(10) .0220(10) -.0150(10)
N1 .0240(10) .0250(10) .0230(10) -.0040(10) .0030(10) .0010(10)
N2 .0210(10) .0370(10) .0210(10) -.0020(10) .0020(10) .0010(10)
N3 .0340(10) .082(2) .0280(10) .0000(10) .0060(10) .0050(10)
N4 .0320(10) .0560(10) .0240(10) .0040(10) .0030(10) .0010(10)
N5 .0370(10) .0610(10) .0230(10) .0030(10) .0050(10) .0030(10)
N6 .0400(10) .0540(10) .0300(10) .0020(10) -.0020(10) .0030(10)
C1 .0250(10) .0400(10) .0250(10) .0010(10) .0020(10) -.0030(10)
C2 .0330(10) .0300(10) .0320(10) -.0010(10) .0070(10) -.0060(10)
C3 .0330(10) .061(2) .0230(10) .0030(10) -.0020(10) .0060(10)
C4 .0420(10) .0350(10) .0280(10) .0010(10) .0000(10) .0090(10)
C5 .0320(10) .0410(10) .0260(10) -.0070(10) .0030(10) -.0030(10)
C6 .0290(10) .0520(10) .0240(10) .0050(10) .0050(10) -.0040(10)
C7 .0270(10) .0390(10) .0360(10) -.0110(10) .0060(10) .0000(10)
C8 .0300(10) .0300(10) .0370(10) -.0100(10) .0020(10) -.0020(10)
C9 .0250(10) .059(2) .0220(10) .0010(10) .0010(10) .0000(10)
C10 .0280(10) .0300(10) .0230(10) -.0010(10) .0010(10) .0000(10)
C11 .0360(10) .0360(10) .0240(10) .0010(10) .0050(10) .0020(10)

loop_
_atom_type_symbol
_atom_type_description
_atom_type_scat_dispersion_real
_atom_type_scat_dispersion_imag
_atom_type_scat_source
C C 0.0033 0.0016 'International Tables Vol C Tables 4.2.6.8 and 6.1.1.4'
H H 0.0000 0.0000 'International Tables Vol C Tables 4.2.6.8 and 6.1.1.4'
N N 0.0061 0.0033 'International Tables Vol C Tables 4.2.6.8 and 6.1.1.4'
O O 0.0106 0.0060 'International Tables Vol C Tables 4.2.6.8 and 6.1.1.4'
Sb Sb -0.5866 1.5461 'International Tables Vol C Tables 4.2.6.8 and 6.1.1.4'

loop_
_geom_angle_atom_site_label_1
_geom_angle_atom_site_label_2
_geom_angle_atom_site_label_3
_geom_angle
_geom_angle_publ_flag
N1 Sb1 N2 74.70(10) yes
N1 Sb1 O1 78.20(10) yes
N1 Sb1 O3 74.30(10) yes
N1 Sb1 O5 86.30(10) yes
N1 Sb1 O7 82.40(10) yes
N2 Sb1 O5 64.80(10) yes
N2 Sb1 O1 136.40(10) yes
N2 Sb1 O3 126.40(10) yes
N2 Sb1 O7 70.00(10) yes
O1 Sb1 O3 76.20(10) yes
O1 Sb1 O5 146.10(10) yes
O1 Sb1 O7 73.10(10) yes
O3 Sb1 O5 70.70(10) yes
O3 Sb1 O7 144.50(10) yes
O5 Sb1 O7 134.70(10) yes
C1 O1 Sb1 118.50(10) no
C3 O3 Sb1 118.30(10) no
C5 O5 Sb1 117.00(10) no
C10 O7 Sb1 122.80(10) no
C4 N1 C2 109.9(2) no
C4 N1 C8 111.2(2) no
C2 N1 C8 108.7(2) no
C4 N1 Sb1 107.10(10) no
C2 N1 Sb1 107.60(10) no
C8 N1 Sb1 112.20(10) no
C7 N2 C9 113.4(2) no
C7 N2 C6 109.6(2) no
C9 N2 C6 110.6(2) no
C7 N2 Sb1 106.80(10) no
C9 N2 Sb1 108.20(10) no
C6 N2 Sb1 107.90(10) no
C11 N5 N6 118.8(2) no
O2 C1 O1 123.8(2) no
O2 C1 C2 118.1(2) no
O1 C1 C2 118.0(2) no
N1 C2 C1 115.2(2) no
O4 C3 O3 123.8(2) no
O4 C3 C4 119.5(2) no
O3 C3 C4 116.7(2) no
N1 C4 C3 110.7(2) no
O6 C5 O5 125.0(2) no
O6 C5 C6 117.1(2) no
O5 C5 C6 117.9(2) no
N2 C6 C5 111.1(2) no
N2 C7 C8 110.4(2) no
C7 C8 N1 111.3(2) no
N2 C9 C10 114.3(2) no
O8 C10 O7 124.1(2) no
O8 C10 C9 118.1(2) no
O7 C10 C9 117.8(2) no
N4 C11 N5 120.2(2) no
N4 C11 N3 120.1(2) no
N5 C11 N3 119.7(2) no

loop_
_geom_bond_atom_site_label_1
_geom_bond_atom_site_label_2
_geom_bond_site_symmetry_2
_geom_bond_distance
_geom_bond_publ_flag
Sb1 N1 . 2.265(2) yes
Sb1 N2 . 2.507(2) yes
Sb1 O1 . 2.1440(10) yes
Sb1 O3 . 2.198(2) yes
Sb1 O5 . 2.543(2) yes
Sb1 O7 . 2.2540(10) yes
O1 C1 . 1.285(3) no
O2 C1 . 1.225(3) no
O3 C3 . 1.275(3) no
O4 C3 . 1.220(3) no
O5 C5 . 1.258(3) no
O6 C5 . 1.250(3) no
O7 C10 . 1.284(3) no
O8 C10 . 1.234(2) no
N1 C4 . 1.492(3) no
N1 C2 . 1.501(2) no
N1 C8 . 1.509(3) no
N2 C7 . 1.476(3) no
N2 C9 . 1.478(3) no
N2 C6 . 1.482(3) no
N3 C11 . 1.333(3) no
N4 C11 . 1.326(3) no
N5 C11 . 1.328(3) no
N5 N6 . 1.408(3) no
C1 C2 . 1.510(3) no
C3 C4 . 1.522(3) no
C5 C6 . 1.522(3) no
C7 C8 . 1.509(3) no
C9 C10 . 1.515(3) no

loop_
_geom_hbond_atom_site_label_D
_geom_hbond_atom_site_label_H
_geom_hbond_atom_site_label_A
_geom_hbond_site_symmetry_A
_geom_hbond_distance_DH
_geom_hbond_distance_HA
_geom_hbond_distance_DA
_geom_hbond_angle_DHA
_geom_hbond_publ_flag
N6 H6a O8 3_655 0.89(3) 2.34(3) 3.119(3) 146(3) yes
N3 H3b O8 1_554 0.86(4) 2.01(4) 2.860(3) 170(3) yes
N6 H6b O2 1_554 0.87(3) 2.29(3) 3.107(3) 157(3) yes
N4 H4b O9 . 0.84(3) 2.04(3) 2.804(3) 150(3) yes
N5 H5 O7 1_554 0.87(3) 2.29(3) 3.117(3) 160(3) yes
C9 H9d O9 3_676 1.01(3) 2.57(3) 3.551(3) 166(2) n
N3 H3a O6 . 0.82(3) 2.05(3) 2.848(3) 166(3) yes
N4 H4a O5 . 0.83(3) 2.27(3) 3.081(2) 168(3) yes
C9 H9c O2 1_655 0.85(3) 2.65(3) 3.479(3) 165(3) n
O9 H9a O6 1_455 0.85(4) 1.90(4) 2.741(3) 172(4) yes
O9 H9b O4 . 0.97(5) 2.06(5) 2.947(3) 151(5) yes
